data_4501720
loop_
_publ_author_name
'Campos-Gaxiola, Jos\'e J.'
'Vega-Paz, Araceli'
'Rom\'an-Bravo, Perla'
'H\"opfl, Herbert'
'S\'anchez-V\'azquez, Mario'

_publ_section_title
;
 Pyridineboronic Acids as Useful Building Blocks in Combination with
 Perchloroplatinate(II) and -(IV) Salts: 1D, 2D, and 3D Hydrogen-Bonded
 Networks Containing X-H&#x00B7;&#x00B7;&#x00B7;Cl2Pt&#x2212;(X = C, N+),
 B(OH)2&#x00B7;&#x00B7;&#x00B7;Cl2Pt&#x2212;, and
 B(OH)2&#x00B7;&#x00B7;&#x00B7;(HO)2B Synthons
;
_journal_issue 7
_journal_name_full 'Crystal Growth &amp; Design'
_journal_page_first 3182
_journal_paper_doi 10.1021/cg100325c
_journal_volume 10
_journal_year 2010
_chemical_formula_moiety 'C10 H12 B2 Cl2 N2 O4 Pt, H2 O'
_chemical_formula_sum 'C10 H14 B2 Cl2 N2 O5 Pt'
_chemical_formula_weight 529.84
_chemical_name_systematic
;

 ?

;
_space_group_IT_number 61
_symmetry_cell_setting orthorhombic
_symmetry_space_group_name_Hall '-P 2ac 2ab'
_symmetry_space_group_name_H-M 'P b c a'
_atom_sites_solution_hydrogens geom
_atom_sites_solution_primary direct
_atom_sites_solution_secondary difmap
_audit_creation_method SHELXL-97
_cell_angle_alpha 90.00
_cell_angle_beta 90.00
_cell_angle_gamma 90.00
_cell_formula_units_Z 8
_cell_length_a 19.0164(18)
_cell_length_b 8.3989(8)
_cell_length_c 19.3030(18)
_cell_measurement_reflns_used 5385
_cell_measurement_temperature 100(2)
_cell_measurement_theta_max 28.28
_cell_measurement_theta_min 2.36
_cell_volume 3083.0(5)
_computing_cell_refinement 'Bruker SAINT'
_computing_data_collection 'Bruker SMART'
_computing_data_reduction 'Bruker SAINT'
_computing_molecular_graphics 'Bruker SHELXTL'
_computing_publication_material 'Bruker SHELXTL'
_computing_structure_refinement 'SHELXL-97 (Sheldrick, 1997)'
_computing_structure_solution 'SHELXS-97 (Sheldrick, 1990)'
_diffrn_ambient_temperature 100(2)
_diffrn_measured_fraction_theta_full 1.000
_diffrn_measured_fraction_theta_max 1.000
_diffrn_measurement_device_type 'CCD area detector'
_diffrn_measurement_method 'phi and omega scans'
_diffrn_radiation_monochromator graphite
_diffrn_radiation_source 'fine-focus sealed tube'
_diffrn_radiation_type MoK\a
_diffrn_radiation_wavelength 0.71073
_diffrn_reflns_av_R_equivalents 0.0579
_diffrn_reflns_av_sigmaI/netI 0.0282
_diffrn_reflns_limit_h_max 22
_diffrn_reflns_limit_h_min -22
_diffrn_reflns_limit_k_max 9
_diffrn_reflns_limit_k_min -9
_diffrn_reflns_limit_l_max 22
_diffrn_reflns_limit_l_min -22
_diffrn_reflns_number 27702
_diffrn_reflns_theta_full 25.00
_diffrn_reflns_theta_max 25.00
_diffrn_reflns_theta_min 2.11
_exptl_absorpt_coefficient_mu 9.470
_exptl_absorpt_correction_T_max 0.094
_exptl_absorpt_correction_T_min 0.052
_exptl_absorpt_correction_type multi-scan
_exptl_absorpt_process_details SADABS
_exptl_crystal_colour colorless
_exptl_crystal_density_diffrn 2.283
_exptl_crystal_density_method 'not measured'
_exptl_crystal_description 'rectangular prism'
_exptl_crystal_F_000 2000
_exptl_crystal_size_max 0.39
_exptl_crystal_size_mid 0.30
_exptl_crystal_size_min 0.25
_refine_diff_density_max 1.900
_refine_diff_density_min -1.914
_refine_diff_density_rms 0.172
_refine_ls_extinction_method none
_refine_ls_goodness_of_fit_ref 1.314
_refine_ls_hydrogen_treatment mixed
_refine_ls_matrix_type full
_refine_ls_number_parameters 217
_refine_ls_number_reflns 2707
_refine_ls_number_restraints 19
_refine_ls_restrained_S_all 1.310
_refine_ls_R_factor_all 0.0442
_refine_ls_R_factor_gt 0.0423
_refine_ls_shift/su_max 0.001
_refine_ls_shift/su_mean 0.000
_refine_ls_structure_factor_coef Fsqd
_refine_ls_weighting_details 'calc w=1/[\s^2^(Fo^2^)+(0.0099P)^2^+36.4803P] where P=(Fo^2^+2Fc^2^)/3'
_refine_ls_weighting_scheme calc
_refine_ls_wR_factor_gt 0.0789
_refine_ls_wR_factor_ref 0.0798
_reflns_number_gt 2615
_reflns_number_total 2707
_reflns_threshold_expression >2sigma(I)
_cod_data_source_file cg100325c_si_005.cif
_cod_data_source_block j31campx
_cod_depositor_comments
;
The following automatic conversions were performed:

'_symmetry_cell_setting' value 'Orthorhombic' changed to
'orthorhombic' according to
/home/saulius/struct/CIF-dictionaries/cif_core.dic dictionary named
'cif_core.dic' version 2.4.2 from 2011-04-26.

Automatic conversion script
Id: cif_fix_values 1715 2011-07-08 13:25:40Z adriana 
;
_cod_original_sg_symbol_H-M Pbca
_cod_database_code 4501720

loop_
_symmetry_equiv_pos_as_xyz
'x, y, z'
'-x+1/2, -y, z+1/2'
'-x, y+1/2, -z+1/2'
'x+1/2, -y+1/2, -z'
'-x, -y, -z'
'x-1/2, y, -z-1/2'
'x, -y-1/2, z-1/2'
'-x-1/2, y-1/2, z'

loop_
_atom_site_label
_atom_site_type_symbol
_atom_site_fract_x
_atom_site_fract_y
_atom_site_fract_z
_atom_site_U_iso_or_equiv
_atom_site_adp_type
_atom_site_occupancy
_atom_site_symmetry_multiplicity
_atom_site_calc_flag
_atom_site_refinement_flags
Pt1 Pt 0.371710(14) -0.05099(3) 0.620194(14) 0.01162(11) Uani 1 1 d .
Cl1 Cl 0.37363(11) -0.2355(2) 0.53246(10) 0.0197(4) Uani 1 1 d .
Cl2 Cl 0.37419(10) -0.2404(2) 0.70590(10) 0.0181(4) Uani 1 1 d .
B1 B 0.3704(5) 0.5190(10) 0.8394(5) 0.0157(18) Uani 1 1 d U
B2 B 0.3718(5) 0.5225(11) 0.4022(5) 0.0188(19) Uani 1 1 d U
N1 N 0.3680(4) 0.1165(8) 0.6942(3) 0.0178(15) Uani 1 1 d .
N2 N 0.3718(3) 0.1212(7) 0.5480(3) 0.0121(13) Uani 1 1 d .
O1 O 0.4338(3) 0.5773(7) 0.8538(3) 0.0214(13) Uani 1 1 d D
H1' H 0.431(5) 0.662(6) 0.877(4) 0.032 Uiso 1 1 d D
O2 O 0.3108(3) 0.5949(7) 0.8607(3) 0.0192(12) Uani 1 1 d D
H2' H 0.273(3) 0.545(9) 0.854(5) 0.029 Uiso 1 1 d D
O3 O 0.4313(3) 0.6024(6) 0.3828(3) 0.0190(12) Uani 1 1 d D
H3' H 0.468(3) 0.550(9) 0.393(5) 0.029 Uiso 1 1 d D
O4 O 0.3086(3) 0.5784(7) 0.3834(3) 0.0222(13) Uani 1 1 d D
H4' H 0.314(5) 0.666(6) 0.363(4) 0.033 Uiso 1 1 d D
C1 C 0.3095(4) 0.1993(9) 0.7066(4) 0.0137(16) Uani 1 1 d .
H1 H 0.2679 0.1720 0.6821 0.016 Uiso 1 1 calc R
C2 C 0.3070(4) 0.3228(9) 0.7535(4) 0.0128(16) Uani 1 1 d .
H2 H 0.2642 0.3793 0.7604 0.015 Uiso 1 1 calc R
C3 C 0.3675(4) 0.3657(9) 0.7911(4) 0.0125(16) Uani 1 1 d .
C4 C 0.4276(4) 0.2758(9) 0.7787(4) 0.0135(16) Uani 1 1 d .
H4 H 0.4698 0.2985 0.8031 0.016 Uiso 1 1 calc R
C5 C 0.4261(4) 0.1530(9) 0.7307(4) 0.0170(17) Uani 1 1 d .
H5 H 0.4676 0.0924 0.7232 0.020 Uiso 1 1 calc R
C6 C 0.3125(4) 0.1947(10) 0.5286(4) 0.0180(18) Uani 1 1 d .
H6 H 0.2693 0.1611 0.5485 0.022 Uiso 1 1 calc R
C7 C 0.3114(4) 0.3159(10) 0.4814(4) 0.0196(18) Uani 1 1 d .
H7 H 0.2679 0.3644 0.4694 0.023 Uiso 1 1 calc R
C8 C 0.3744(4) 0.3701(10) 0.4501(4) 0.0192(17) Uani 1 1 d .
C9 C 0.4351(4) 0.2891(10) 0.4689(4) 0.0180(17) Uani 1 1 d .
H9 H 0.4788 0.3182 0.4485 0.022 Uiso 1 1 calc R
C10 C 0.4329(4) 0.1660(10) 0.5171(4) 0.0149(16) Uani 1 1 d .
H10 H 0.4752 0.1118 0.5286 0.018 Uiso 1 1 calc R
O31 O 0.4340(3) 0.4720(7) 0.6174(3) 0.0258(14) Uani 1 1 d D
H31A H 0.412(4) 0.505(11) 0.582(2) 0.039 Uiso 1 1 d D
H31B H 0.415(4) 0.515(10) 0.652(2) 0.039 Uiso 1 1 d D

loop_
_atom_site_aniso_label
_atom_site_aniso_U_11
_atom_site_aniso_U_22
_atom_site_aniso_U_33
_atom_site_aniso_U_23
_atom_site_aniso_U_13
_atom_site_aniso_U_12
Pt1 0.01171(16) 0.01151(16) 0.01166(17) 0.00007(12) 0.00029(11) 0.00068(11)
Cl1 0.0230(10) 0.0183(10) 0.0179(10) -0.0041(8) -0.0029(8) 0.0034(8)
Cl2 0.0172(10) 0.0177(10) 0.0194(10) 0.0046(8) 0.0012(8) 0.0009(8)
B1 0.016(2) 0.016(2) 0.016(2) 0.0006(10) 0.0010(10) 0.0004(10)
B2 0.019(2) 0.019(2) 0.019(2) 0.0000(10) 0.0020(10) -0.0011(10)
N1 0.026(4) 0.010(3) 0.018(4) 0.000(3) -0.001(3) -0.004(3)
N2 0.016(3) 0.014(3) 0.006(3) -0.002(2) 0.000(3) 0.001(3)
O1 0.020(3) 0.017(3) 0.028(3) -0.006(3) -0.001(3) 0.001(2)
O2 0.014(3) 0.019(3) 0.025(3) -0.010(2) 0.004(2) -0.001(2)
O3 0.021(3) 0.014(3) 0.021(3) 0.005(2) 0.001(3) 0.001(2)
O4 0.019(3) 0.017(3) 0.031(4) 0.014(3) -0.008(3) -0.007(2)
C1 0.013(4) 0.015(4) 0.013(4) -0.001(3) -0.003(3) 0.004(3)
C2 0.016(4) 0.012(4) 0.010(4) 0.001(3) 0.003(3) 0.004(3)
C3 0.016(4) 0.015(4) 0.007(4) 0.001(3) 0.002(3) -0.005(3)
C4 0.015(4) 0.016(4) 0.009(4) 0.002(3) -0.002(3) 0.000(3)
C5 0.016(4) 0.014(4) 0.020(4) 0.006(3) 0.007(3) 0.002(3)
C6 0.014(4) 0.026(5) 0.014(4) -0.001(3) 0.000(3) -0.004(3)
C7 0.011(4) 0.019(4) 0.028(5) 0.002(4) -0.002(3) 0.006(3)
C8 0.019(4) 0.018(4) 0.020(4) -0.001(3) -0.005(3) 0.001(4)
C9 0.013(4) 0.021(4) 0.020(4) 0.004(4) 0.005(3) 0.002(3)
C10 0.015(4) 0.018(4) 0.012(4) -0.001(3) 0.000(3) 0.005(3)
O31 0.024(3) 0.024(3) 0.028(4) -0.003(3) 0.001(3) 0.008(3)

loop_
_atom_type_symbol
_atom_type_description
_atom_type_scat_dispersion_real
_atom_type_scat_dispersion_imag
_atom_type_scat_source
C C 0.0033 0.0016 'International Tables Vol C Tables 4.2.6.8 and 6.1.1.4'
H H 0.0000 0.0000 'International Tables Vol C Tables 4.2.6.8 and 6.1.1.4'
B B 0.0013 0.0007 'International Tables Vol C Tables 4.2.6.8 and 6.1.1.4'
N N 0.0061 0.0033 'International Tables Vol C Tables 4.2.6.8 and 6.1.1.4'
O O 0.0106 0.0060 'International Tables Vol C Tables 4.2.6.8 and 6.1.1.4'
Cl Cl 0.1484 0.1585 'International Tables Vol C Tables 4.2.6.8 and 6.1.1.4'
Pt Pt -1.7033 8.3905 'International Tables Vol C Tables 4.2.6.8 and 6.1.1.4'

loop_
_geom_angle_atom_site_label_1
_geom_angle_atom_site_label_2
_geom_angle_atom_site_label_3
_geom_angle
N1 Pt1 N2 89.4(3)
N1 Pt1 Cl2 88.47(19)
N2 Pt1 Cl2 177.47(18)
N1 Pt1 Cl1 177.6(2)
N2 Pt1 Cl1 88.53(18)
Cl2 Pt1 Cl1 93.65(7)
O1 B1 O2 121.2(7)
O1 B1 C3 116.9(7)
O2 B1 C3 121.7(7)
O4 B2 O3 119.7(8)
O4 B2 C8 118.0(7)
O3 B2 C8 122.2(7)
C1 N1 C5 118.2(7)
C1 N1 Pt1 121.5(5)
C5 N1 Pt1 120.2(6)
C6 N2 C10 118.0(7)
C6 N2 Pt1 121.7(5)
C10 N2 Pt1 120.4(5)
N1 C1 C2 122.7(7)
C1 C2 C3 120.2(7)
C4 C3 C2 116.3(7)
C4 C3 B1 120.8(7)
C2 C3 B1 122.6(7)
C5 C4 C3 120.1(7)
N1 C5 C4 122.4(7)
N2 C6 C7 122.9(7)
C6 C7 C8 120.6(7)
C9 C8 C7 115.9(7)
C9 C8 B2 125.0(8)
C7 C8 B2 118.9(7)
C8 C9 C10 120.8(7)
N2 C10 C9 121.7(7)

loop_
_geom_bond_atom_site_label_1
_geom_bond_atom_site_label_2
_geom_bond_distance
Pt1 N1 2.007(7)
Pt1 N2 2.008(6)
Pt1 Cl2 2.2956(19)
Pt1 Cl1 2.2957(19)
B1 O1 1.330(11)
B1 O2 1.364(10)
B1 C3 1.591(11)
B2 O4 1.340(11)
B2 O3 1.368(11)
B2 C8 1.580(12)
N1 C1 1.333(10)
N1 C5 1.345(10)
N2 C6 1.339(10)
N2 C10 1.359(10)
C1 C2 1.378(11)
C2 C3 1.408(11)
C3 C4 1.392(11)
C4 C5 1.387(11)
C6 C7 1.367(12)
C7 C8 1.416(12)
C8 C9 1.389(11)
C9 C10 1.392(11)

loop_
_geom_torsion_atom_site_label_1
_geom_torsion_atom_site_label_2
_geom_torsion_atom_site_label_3
_geom_torsion_atom_site_label_4
_geom_torsion
N2 Pt1 N1 C1 73.3(6)
Cl2 Pt1 N1 C1 -108.0(6)
N2 Pt1 N1 C5 -103.6(6)
Cl2 Pt1 N1 C5 75.1(6)
N1 Pt1 N2 C6 -80.0(6)
Cl1 Pt1 N2 C6 98.9(6)
N1 Pt1 N2 C10 100.3(6)
Cl1 Pt1 N2 C10 -80.8(5)
C5 N1 C1 C2 1.9(12)
Pt1 N1 C1 C2 -175.0(6)
N1 C1 C2 C3 -0.5(12)
C1 C2 C3 C4 -0.9(11)
C1 C2 C3 B1 172.8(7)
O1 B1 C3 C4 15.0(11)
O2 B1 C3 C4 -170.1(7)
O1 B1 C3 C2 -158.4(7)
O2 B1 C3 C2 16.5(12)
C2 C3 C4 C5 0.8(11)
B1 C3 C4 C5 -173.0(7)
C1 N1 C5 C4 -1.9(11)
Pt1 N1 C5 C4 175.1(6)
C3 C4 C5 N1 0.5(12)
C10 N2 C6 C7 -2.6(12)
Pt1 N2 C6 C7 177.7(6)
N2 C6 C7 C8 0.1(13)
C6 C7 C8 C9 2.1(12)
C6 C7 C8 B2 -173.3(8)
O4 B2 C8 C9 173.8(8)
O3 B2 C8 C9 -9.8(13)
O4 B2 C8 C7 -11.2(12)
O3 B2 C8 C7 165.2(8)
C7 C8 C9 C10 -1.8(12)
B2 C8 C9 C10 173.3(8)
C6 N2 C10 C9 2.9(11)
Pt1 N2 C10 C9 -177.5(6)
C8 C9 C10 N2 -0.6(12)
